data_7123038
loop_
_publ_author_name
'Sarbajna, Abir'
'Patil, Pradnya H.'
'Dinh, Minh Hoan'
'Gladkovskaya, Olga'
'Fayzullin, Robert R.'
'Lapointe, S\'ebastien'
'Khaskin, Eugene'
'Khusnutdinova, Julia R.'

_publ_section_title
;
 Facile and reversible double dearomatization of pyridines in
 non-phosphine MnI complexes with N,S-donor pyridinophane ligand
;
_journal_name_full 'Chemical Communications'
_journal_paper_doi 10.1039/C9CC00424F
_journal_year 2019
_chemical_formula_moiety 'C16 H14 Mn N2 O2 S2 1+, C H O2 1-, C H2 O2'
_chemical_formula_sum 'C18 H17 Mn N2 O6 S2'
_chemical_formula_weight 476.39
_space_group_crystal_system monoclinic
_space_group_IT_number 14
_space_group_name_Hall '-P 2yn'
_space_group_name_H-M_alt 'P 1 21/n 1'
_symmetry_space_group_name_Hall '-P 2yn'
_symmetry_space_group_name_H-M 'P 1 21/n 1'
_atom_sites_solution_hydrogens mixed
_audit_creation_method SHELXL-2018/3
_audit_update_record
;
2018-12-30 deposited with the CCDC.    2019-02-21 downloaded from the CCDC.
;
_cell_angle_alpha 90
_cell_angle_beta 98.6737(15)
_cell_angle_gamma 90
_cell_formula_units_Z 4
_cell_length_a 8.46572(14)
_cell_length_b 14.8583(2)
_cell_length_c 15.3199(2)
_cell_measurement_reflns_used 22739
_cell_measurement_temperature 93(2)
_cell_measurement_theta_max 32.4570
_cell_measurement_theta_min 2.7260
_cell_volume 1904.99(5)
_computing_cell_refinement 'CrysAlisPro 1.171.39.20a (Rigaku OD, 2015)'
_computing_data_collection 'CrysAlisPro 1.171.39.20a (Rigaku OD, 2015)'
_computing_data_reduction 'CrysAlisPro 1.171.39.20a (Rigaku OD, 2015)'
_computing_molecular_graphics
;
WinGX (Farrugia, 2012); Olex2 (Dolomanov et al., 2009);
ORTEP-3 (Farrugia, 2012); PLATON (Spek, 2009)
;
_computing_publication_material 'enCIFer (Allen, 2004)'
_computing_structure_refinement 'SHELXL-2018/3 (Sheldrick, 2015)'
_computing_structure_solution 'SHELXT-2018/2 (Sheldrick, 2015)'
_diffrn_ambient_temperature 93(2)
_diffrn_measured_fraction_theta_full 0.999
_diffrn_measured_fraction_theta_max 0.946
_diffrn_measurement_device_type 'XtaLAB Pro: Kappa dual offset/far'
_diffrn_measurement_method '\w scans'
_diffrn_radiation_probe x-ray
_diffrn_radiation_type MoK\a
_diffrn_radiation_wavelength 0.71073
_diffrn_reflns_av_R_equivalents 0.0369
_diffrn_reflns_av_unetI/netI 0.0208
_diffrn_reflns_Laue_measured_fraction_full 0.999
_diffrn_reflns_Laue_measured_fraction_max 0.946
_diffrn_reflns_limit_h_max 12
_diffrn_reflns_limit_h_min -12
_diffrn_reflns_limit_k_max 22
_diffrn_reflns_limit_k_min -22
_diffrn_reflns_limit_l_max 22
_diffrn_reflns_limit_l_min -22
_diffrn_reflns_number 59612
_diffrn_reflns_point_group_measured_fraction_full 0.999
_diffrn_reflns_point_group_measured_fraction_max 0.946
_diffrn_reflns_theta_full 25.242
_diffrn_reflns_theta_max 32.353
_diffrn_reflns_theta_min 2.597
_diffrn_source 'microfocus sealed X-ray tube'
_exptl_absorpt_coefficient_mu 0.952
_exptl_absorpt_correction_T_max 1.000
_exptl_absorpt_correction_T_min 0.779
_exptl_absorpt_correction_type gaussian
_exptl_absorpt_process_details
;
CrysAlisPro 1.171.39.20a (Rigaku Oxford Diffraction, 2015).
Numerical absorption correction based on gaussian integration over
a multifaceted crystal model. Empirical absorption correction using
spherical harmonics, frame scaling and detector area scaling,
implemented in SCALE3 ABSPACK scaling algorithm.
;
_exptl_crystal_colour yellow
_exptl_crystal_density_diffrn 1.661
_exptl_crystal_description plank
_exptl_crystal_F_000 976
_exptl_crystal_recrystallization_method 'vapor diffusion of hexane into a dichloromethane solution'
_exptl_crystal_size_max 0.116
_exptl_crystal_size_mid 0.102
_exptl_crystal_size_min 0.043
_refine_diff_density_max 0.581
_refine_diff_density_min -0.435
_refine_diff_density_rms 0.067
_refine_ls_extinction_method none
_refine_ls_goodness_of_fit_ref 1.091
_refine_ls_hydrogen_treatment mixed
_refine_ls_matrix_type full
_refine_ls_number_parameters 266
_refine_ls_number_reflns 6441
_refine_ls_number_restraints 1
_refine_ls_restrained_S_all 1.093
_refine_ls_R_factor_all 0.0337
_refine_ls_R_factor_gt 0.0269
_refine_ls_shift/su_max 0.003
_refine_ls_shift/su_mean 0.000
_refine_ls_structure_factor_coef Fsqd
_refine_ls_weighting_details 'w=1/[\s^2^(Fo^2^)+(0.0382P)^2^+0.5840P] where P=(Fo^2^+2Fc^2^)/3'
_refine_ls_weighting_scheme calc
_refine_ls_wR_factor_gt 0.0753
_refine_ls_wR_factor_ref 0.0782
_reflns_Friedel_coverage 0.000
_reflns_number_gt 5437
_reflns_number_total 6441
_reflns_threshold_expression 'I > 2\s(I)'
_cod_data_source_file c9cc00424f2.cif
_cod_data_source_block jk357
_cod_original_cell_volume 1905.00(5)
_cod_database_code 7123038
_shelx_shelxl_version_number 2018/3
_shelx_space_group_comment
;
The symmetry employed for this shelxl refinement is uniquely defined
by the following loop, which should always be used as a source of
symmetry information in preference to the above space-group names.
They are only intended as comments.
;
_shelx_estimated_absorpt_t_min 0.898
_shelx_estimated_absorpt_t_max 0.960

loop_
_space_group_symop_operation_xyz
'x, y, z'
'-x+1/2, y+1/2, -z+1/2'
'-x, -y, -z'
'x-1/2, -y-1/2, z-1/2'

loop_
_atom_site_label
_atom_site_type_symbol
_atom_site_fract_x
_atom_site_fract_y
_atom_site_fract_z
_atom_site_U_iso_or_equiv
_atom_site_adp_type
_atom_site_occupancy
_atom_site_site_symmetry_order
_atom_site_calc_flag
_atom_site_refinement_flags_posn
_atom_site_refinement_flags_adp
Mn1 Mn 0.20509(2) 0.50108(2) 0.85997(2) 0.00686(5) Uani 1 1 d . .
S1 S 0.43471(3) 0.50022(2) 0.80047(2) 0.01017(6) Uani 1 1 d . .
S2 S -0.05323(3) 0.50367(2) 0.88368(2) 0.00890(6) Uani 1 1 d . .
O1 O 0.29993(9) 0.36423(5) 0.99713(5) 0.01623(15) Uani 1 1 d . .
O2 O 0.33101(10) 0.62440(6) 1.00427(5) 0.01912(16) Uani 1 1 d . .
N1 N 0.12366(10) 0.41221(5) 0.75933(5) 0.00925(15) Uani 1 1 d . .
N2 N 0.13305(10) 0.59959(5) 0.76731(5) 0.00881(15) Uani 1 1 d . .
C1 C 0.26259(11) 0.41534(7) 0.94074(6) 0.01042(17) Uani 1 1 d . .
C2 C 0.27925(12) 0.57837(7) 0.94594(7) 0.01125(17) Uani 1 1 d . .
C11 C 0.39134(14) 0.41379(8) 0.71692(8) 0.0206(2) Uani 1 1 d . .
H11A H 0.421854 0.436182 0.660931 0.025 Uiso 1 1 calc R U
H11B H 0.457944 0.360323 0.735260 0.025 Uiso 1 1 calc R U
C12 C 0.21926(13) 0.38582(7) 0.70059(7) 0.01298(18) Uani 1 1 d . .
C13 C 0.16314(14) 0.33089(7) 0.62884(7) 0.0182(2) Uani 1 1 d . .
H13 H 0.232627 0.312429 0.588986 0.022 Uiso 1 1 calc R U
C14 C 0.00492(15) 0.30352(8) 0.61628(7) 0.0196(2) Uani 1 1 d . .
H14 H -0.035779 0.266868 0.567201 0.023 Uiso 1 1 calc R U
C15 C -0.09322(13) 0.33023(7) 0.67613(7) 0.01505(19) Uani 1 1 d . .
H15 H -0.202030 0.312088 0.668765 0.018 Uiso 1 1 calc R U
C16 C -0.02986(12) 0.38413(6) 0.74734(6) 0.01024(17) Uani 1 1 d . .
C17 C -0.13083(12) 0.40871(7) 0.81615(7) 0.01143(18) Uani 1 1 d . .
H17A H -0.138471 0.356028 0.854852 0.014 Uiso 1 1 calc R U
H17B H -0.240072 0.423215 0.786632 0.014 Uiso 1 1 calc R U
C21 C 0.40715(12) 0.60246(7) 0.73542(7) 0.0151(2) Uani 1 1 d . .
H21A H 0.468996 0.651588 0.768213 0.018 Uiso 1 1 calc R U
H21B H 0.450448 0.593168 0.679571 0.018 Uiso 1 1 calc R U
C22 C 0.23553(12) 0.63068(7) 0.71422(7) 0.01150(18) Uani 1 1 d . .
C23 C 0.18701(14) 0.68980(7) 0.64502(7) 0.0169(2) Uani 1 1 d . .
H23 H 0.261080 0.710885 0.608884 0.020 Uiso 1 1 calc R U
C24 C 0.02869(14) 0.71755(7) 0.62953(7) 0.0180(2) Uani 1 1 d . .
H24 H -0.007067 0.757430 0.582191 0.022 Uiso 1 1 calc R U
C25 C -0.07672(13) 0.68662(7) 0.68365(7) 0.01387(19) Uani 1 1 d . .
H25 H -0.185530 0.704823 0.673910 0.017 Uiso 1 1 calc R U
C26 C -0.02044(11) 0.62837(6) 0.75260(6) 0.00962(17) Uani 1 1 d . .
C27 C -0.12971(11) 0.59869(7) 0.81566(6) 0.01082(17) Uani 1 1 d . .
H27A H -0.234531 0.582202 0.781591 0.013 Uiso 1 1 calc R U
H27B H -0.147085 0.649819 0.854548 0.013 Uiso 1 1 calc R U
O31 O 0.56055(10) 0.30635(6) 0.55718(6) 0.02302(18) Uani 1 1 d . .
O32 O 0.45301(10) 0.27682(5) 0.41727(5) 0.02033(17) Uani 1 1 d . .
C3 C 0.49008(11) 0.25773(8) 0.49613(7) 0.0152(2) Uani 1 1 d . .
H3 H 0.461886 0.198991 0.512817 0.018 Uiso 1 1 calc R U
O41 O 0.67048(11) 0.45121(6) 0.50162(5) 0.02099(17) Uani 1 1 d D .
H41 H 0.629(3) 0.4007(13) 0.5250(14) 0.079(7) Uiso 1 1 d D .
O42 O 0.68457(10) 0.50329(5) 0.64063(6) 0.01577(16) Uani 1 1 d . .
C4 C 0.70169(14) 0.51107(7) 0.56376(8) 0.0167(2) Uani 1 1 d . .
H4 H 0.742396 0.567078 0.547141 0.020 Uiso 1 1 calc R U

loop_
_atom_site_aniso_label
_atom_site_aniso_U_11
_atom_site_aniso_U_22
_atom_site_aniso_U_33
_atom_site_aniso_U_23
_atom_site_aniso_U_13
_atom_site_aniso_U_12
Mn1 0.00617(8) 0.00764(8) 0.00674(8) 0.00013(4) 0.00087(5) 0.00028(4)
S1 0.00737(11) 0.01107(11) 0.01242(12) 0.00127(8) 0.00260(8) 0.00087(7)
S2 0.00792(11) 0.01139(11) 0.00765(11) 0.00048(7) 0.00203(8) 0.00034(8)
O1 0.0187(4) 0.0156(3) 0.0147(3) 0.0048(3) 0.0035(3) 0.0048(3)
O2 0.0173(4) 0.0210(4) 0.0185(4) -0.0082(3) 0.0011(3) -0.0047(3)
N1 0.0102(4) 0.0086(3) 0.0092(4) 0.0000(3) 0.0025(3) -0.0002(3)
N2 0.0088(4) 0.0087(3) 0.0091(4) 0.0002(3) 0.0018(3) 0.0003(3)
C1 0.0088(4) 0.0117(4) 0.0113(4) -0.0012(3) 0.0032(3) 0.0012(3)
C2 0.0087(4) 0.0121(4) 0.0132(4) 0.0006(3) 0.0024(3) -0.0002(3)
C11 0.0178(5) 0.0171(5) 0.0303(6) -0.0116(4) 0.0147(4) -0.0055(4)
C12 0.0160(5) 0.0107(4) 0.0137(4) -0.0016(3) 0.0068(4) -0.0018(4)
C13 0.0266(6) 0.0152(5) 0.0146(5) -0.0053(4) 0.0093(4) -0.0029(4)
C14 0.0276(6) 0.0165(5) 0.0141(5) -0.0057(4) 0.0013(4) -0.0038(4)
C15 0.0161(5) 0.0130(4) 0.0147(5) -0.0019(4) -0.0019(4) -0.0032(4)
C16 0.0114(4) 0.0084(4) 0.0106(4) 0.0006(3) 0.0005(3) -0.0004(3)
C17 0.0093(4) 0.0110(4) 0.0140(4) -0.0009(3) 0.0018(3) -0.0021(3)
C21 0.0116(4) 0.0126(4) 0.0226(5) 0.0067(4) 0.0071(4) 0.0013(4)
C22 0.0116(4) 0.0102(4) 0.0136(4) 0.0020(3) 0.0048(3) 0.0015(3)
C23 0.0195(5) 0.0155(5) 0.0176(5) 0.0069(4) 0.0093(4) 0.0036(4)
C24 0.0221(5) 0.0170(5) 0.0153(5) 0.0068(4) 0.0040(4) 0.0066(4)
C25 0.0139(4) 0.0138(4) 0.0135(4) 0.0024(4) 0.0009(3) 0.0044(4)
C26 0.0096(4) 0.0091(4) 0.0102(4) -0.0006(3) 0.0015(3) 0.0008(3)
C27 0.0091(4) 0.0115(4) 0.0123(4) 0.0018(3) 0.0027(3) 0.0026(3)
O31 0.0240(4) 0.0242(4) 0.0198(4) -0.0050(3) 0.0000(3) -0.0043(3)
O32 0.0220(4) 0.0182(4) 0.0193(4) 0.0005(3) -0.0016(3) -0.0028(3)
C3 0.0099(4) 0.0162(5) 0.0198(5) 0.0007(4) 0.0032(4) -0.0007(3)
O41 0.0257(4) 0.0213(4) 0.0162(4) -0.0033(3) 0.0040(3) -0.0023(3)
O42 0.0165(4) 0.0169(4) 0.0137(4) -0.0012(3) 0.0017(3) 0.0003(3)
C4 0.0171(5) 0.0166(5) 0.0163(5) 0.0000(4) 0.0020(4) -0.0002(4)

loop_
_atom_type_symbol
_atom_type_description
_atom_type_scat_dispersion_real
_atom_type_scat_dispersion_imag
_atom_type_scat_source
C C 0.0033 0.0016 'International Tables Vol C Tables 4.2.6.8 and 6.1.1.4'
H H 0.0000 0.0000 'International Tables Vol C Tables 4.2.6.8 and 6.1.1.4'
N N 0.0061 0.0033 'International Tables Vol C Tables 4.2.6.8 and 6.1.1.4'
O O 0.0106 0.0060 'International Tables Vol C Tables 4.2.6.8 and 6.1.1.4'
S S 0.1246 0.1234 'International Tables Vol C Tables 4.2.6.8 and 6.1.1.4'
Mn Mn 0.3368 0.7283 'International Tables Vol C Tables 4.2.6.8 and 6.1.1.4'

loop_
_geom_angle_atom_site_label_1
_geom_angle_atom_site_label_2
_geom_angle_atom_site_label_3
_geom_angle
C2 Mn1 C1 85.37(5)
C2 Mn1 N2 94.91(4)
C1 Mn1 N2 178.60(4)
C2 Mn1 N1 178.77(4)
C1 Mn1 N1 94.94(4)
N2 Mn1 N1 84.80(3)
C2 Mn1 S1 94.17(3)
C1 Mn1 S1 96.52(3)
N2 Mn1 S1 84.83(2)
N1 Mn1 S1 84.62(2)
C2 Mn1 S2 96.37(3)
C1 Mn1 S2 93.98(3)
N2 Mn1 S2 84.62(2)
N1 Mn1 S2 84.79(2)
S1 Mn1 S2 165.674(13)
C11 S1 C21 102.13(6)
C11 S1 Mn1 101.15(4)
C21 S1 Mn1 99.74(3)
C17 S2 C27 102.16(5)
C17 S2 Mn1 99.81(3)
C27 S2 Mn1 100.96(3)
C16 N1 C12 118.61(8)
C16 N1 Mn1 120.29(6)
C12 N1 Mn1 120.95(7)
C26 N2 C22 118.50(8)
C26 N2 Mn1 120.96(6)
C22 N2 Mn1 120.26(6)
O1 C1 Mn1 175.53(9)
O2 C2 Mn1 176.22(9)
C12 C11 S1 113.75(7)
C12 C11 H11A 108.8
S1 C11 H11A 108.8
C12 C11 H11B 108.8
S1 C11 H11B 108.8
H11A C11 H11B 107.7
N1 C12 C13 121.75(10)
N1 C12 C11 118.12(9)
C13 C12 C11 120.07(9)
C14 C13 C12 119.28(10)
C14 C13 H13 120.4
C12 C13 H13 120.4
C15 C14 C13 119.21(10)
C15 C14 H14 120.4
C13 C14 H14 120.4
C14 C15 C16 118.97(10)
C14 C15 H15 120.5
C16 C15 H15 120.5
N1 C16 C15 122.19(9)
N1 C16 C17 117.91(8)
C15 C16 C17 119.83(9)
C16 C17 S2 113.26(7)
C16 C17 H17A 108.9
S2 C17 H17A 108.9
C16 C17 H17B 108.9
S2 C17 H17B 108.9
H17A C17 H17B 107.7
C22 C21 S1 113.17(7)
C22 C21 H21A 108.9
S1 C21 H21A 108.9
C22 C21 H21B 108.9
S1 C21 H21B 108.9
H21A C21 H21B 107.8
N2 C22 C23 122.02(9)
N2 C22 C21 117.46(9)
C23 C22 C21 120.46(9)
C24 C23 C22 118.99(10)
C24 C23 H23 120.5
C22 C23 H23 120.5
C25 C24 C23 119.46(10)
C25 C24 H24 120.3
C23 C24 H24 120.3
C24 C25 C26 118.85(10)
C24 C25 H25 120.6
C26 C25 H25 120.6
N2 C26 C25 122.16(9)
N2 C26 C27 117.98(8)
C25 C26 C27 119.81(9)
C26 C27 S2 113.38(7)
C26 C27 H27A 108.9
S2 C27 H27A 108.9
C26 C27 H27B 108.9
S2 C27 H27B 108.9
H27A C27 H27B 107.7
O32 C3 O31 128.13(11)
O32 C3 H3 115.9
O31 C3 H3 115.9
C4 O41 H41 108.6(14)
O42 C4 O41 127.19(10)
O42 C4 H4 116.4
O41 C4 H4 116.4

loop_
_geom_bond_atom_site_label_1
_geom_bond_atom_site_label_2
_geom_bond_distance
Mn1 C2 1.7884(10)
Mn1 C1 1.7914(10)
Mn1 N2 2.0660(8)
Mn1 N1 2.0677(8)
Mn1 S1 2.2681(3)
Mn1 S2 2.2705(3)
S1 C11 1.8112(11)
S1 C21 1.8124(10)
S2 C17 1.8131(10)
S2 C27 1.8152(10)
O1 C1 1.1579(12)
O2 C2 1.1576(13)
N1 C16 1.3509(12)
N1 C12 1.3559(13)
N2 C26 1.3541(12)
N2 C22 1.3566(13)
C11 C12 1.4992(15)
C11 H11A 0.9900
C11 H11B 0.9900
C12 C13 1.3937(14)
C13 C14 1.3852(16)
C13 H13 0.9500
C14 C15 1.3851(16)
C14 H14 0.9500
C15 C16 1.3938(14)
C15 H15 0.9500
C16 C17 1.4989(14)
C17 H17A 0.9900
C17 H17B 0.9900
C21 C22 1.4999(14)
C21 H21A 0.9900
C21 H21B 0.9900
C22 C23 1.3903(14)
C23 C24 1.3881(16)
C23 H23 0.9500
C24 C25 1.3849(15)
C24 H24 0.9500
C25 C26 1.3929(13)
C25 H25 0.9500
C26 C27 1.5010(13)
C27 H27A 0.9900
C27 H27B 0.9900
O31 C3 1.2587(13)
O32 C3 1.2345(13)
C3 H3 0.9500
O41 C4 1.3005(14)
O41 H41 0.925(16)
O42 C4 1.2136(14)
C4 H4 0.9500

loop_
_geom_hbond_atom_site_label_D
_geom_hbond_atom_site_label_H
_geom_hbond_atom_site_label_A
_geom_hbond_distance_DH
_geom_hbond_distance_HA
_geom_hbond_distance_DA
_geom_hbond_angle_DHA
_geom_hbond_publ_flag
O41 H41 O31 0.925(16) 1.620(16) 2.5422(12) 174(2) yes

loop_
_geom_torsion_atom_site_label_1
_geom_torsion_atom_site_label_2
_geom_torsion_atom_site_label_3
_geom_torsion_atom_site_label_4
_geom_torsion
C21 S1 C11 C12 -90.93(9)
Mn1 S1 C11 C12 11.70(9)
C16 N1 C12 C13 -0.02(15)
Mn1 N1 C12 C13 -175.53(8)
C16 N1 C12 C11 -177.17(9)
Mn1 N1 C12 C11 7.31(13)
S1 C11 C12 N1 -13.09(14)
S1 C11 C12 C13 169.70(9)
N1 C12 C13 C14 0.98(16)
C11 C12 C13 C14 178.08(11)
C12 C13 C14 C15 -1.01(17)
C13 C14 C15 C16 0.12(16)
C12 N1 C16 C15 -0.93(14)
Mn1 N1 C16 C15 174.62(7)
C12 N1 C16 C17 175.94(8)
Mn1 N1 C16 C17 -8.51(12)
C14 C15 C16 N1 0.88(15)
C14 C15 C16 C17 -175.93(10)
N1 C16 C17 S2 20.38(12)
C15 C16 C17 S2 -162.68(8)
C27 S2 C17 C16 83.25(8)
Mn1 S2 C17 C16 -20.31(7)
C11 S1 C21 C22 82.07(9)
Mn1 S1 C21 C22 -21.67(8)
C26 N2 C22 C23 -0.87(15)
Mn1 N2 C22 C23 173.10(8)
C26 N2 C22 C21 176.20(9)
Mn1 N2 C22 C21 -9.83(12)
S1 C21 C22 N2 22.15(12)
S1 C21 C22 C23 -160.73(9)
N2 C22 C23 C24 -0.30(16)
C21 C22 C23 C24 -177.28(10)
C22 C23 C24 C25 0.65(17)
C23 C24 C25 C26 0.14(16)
C22 N2 C26 C25 1.72(14)
Mn1 N2 C26 C25 -172.21(7)
C22 N2 C26 C27 -175.75(8)
Mn1 N2 C26 C27 10.33(12)
C24 C25 C26 N2 -1.37(15)
C24 C25 C26 C27 176.06(10)
N2 C26 C27 S2 -16.41(12)
C25 C26 C27 S2 166.06(8)
C17 S2 C27 C26 -88.93(8)
Mn1 S2 C27 C26 13.74(7)
